data_2009619
loop_
_publ_author_name
'Czerwinski, E.W.'
'Cao, Z.'
'Liehr, J.'

_publ_section_title
;
 3,8\a-Dihydroxyestra-1,3,5(10),6-tetraen-17-one
;
_journal_issue 4
_journal_name_full 'Acta Crystallographica Section C'
_journal_page_first 601
_journal_page_last 603
_journal_paper_doi 10.1107/S0108270193007036
_journal_volume 50
_journal_year 1994
_chemical_formula_sum 'C18 H20 O3'
_chemical_formula_weight 284.4
_symmetry_cell_setting orthorhombic
_symmetry_space_group_name_Hall 'P 2ac 2ab'
_symmetry_space_group_name_H-M 'P 21 21 21'
_atom_type_scat_source IntTabIV
_cell_angle_alpha 90.
_cell_angle_beta 90.
_cell_angle_gamma 90.
_cell_formula_units_Z 4
_cell_length_a 6.1920(10)
_cell_length_b 13.9900(10)
_cell_length_c 16.883(2)
_cell_measurement_reflns_used 24
_cell_measurement_temperature 292
_cell_measurement_theta_max 35
_cell_measurement_theta_min 10
_cell_volume 1462.5(3)
_diffrn_measurement_device 'Enraf-Nonius CAD-4'
_diffrn_measurement_method \w/2\q
_diffrn_radiation_type CuK\a
_diffrn_radiation_wavelength 1.5418
_diffrn_reflns_limit_h_max 0
_diffrn_reflns_limit_h_min -7
_diffrn_reflns_limit_k_max 0
_diffrn_reflns_limit_k_min -17
_diffrn_reflns_limit_l_max 0
_diffrn_reflns_limit_l_min -20
_diffrn_reflns_number 1627
_diffrn_reflns_theta_max 70
_diffrn_standards_decay_% none
_diffrn_standards_interval_time 60
_diffrn_standards_number 3
_exptl_absorpt_coefficient_mu 0.658
_exptl_absorpt_correction_T_max 1.514
_exptl_absorpt_correction_T_min 0.806
_exptl_absorpt_correction_type 'refdelf (DIFABS; Walker & Stuart, 1983)'
_exptl_crystal_colour colorless
_exptl_crystal_density_diffrn 1.291
_exptl_crystal_description irregular
_exptl_crystal_size_max 0.5
_exptl_crystal_size_mid 0.4
_exptl_crystal_size_min 0.3
_refine_diff_density_max 0.250(10)
_refine_diff_density_min -0.330(10)
_refine_ls_goodness_of_fit_obs 1.006
_refine_ls_hydrogen_treatment refall
_refine_ls_number_parameters 267
_refine_ls_number_reflns 1607
_refine_ls_R_factor_obs 0.067
_refine_ls_shift/esd_max 0.03
_refine_ls_structure_factor_coef F
_refine_ls_weighting_scheme unit
_refine_ls_wR_factor_obs 0.066
_reflns_number_observed 1607
_reflns_number_total 1627
_reflns_observed_criterion I>3\s(I)
_cod_data_source_file hh1077.cif
_cod_data_source_block hh1077_structure_1_of_1
_cod_original_cell_volume 1462.6(5)
_cod_database_code 2009619
_cod_depositor_comments
;
 Adding the _atom_site_type_symbol data item.

 Antanas Vaitkus,
 2017-01-17
;

loop_
_atom_site_label
_atom_site_type_symbol
_atom_site_fract_x
_atom_site_fract_y
_atom_site_fract_z
C1 C .0831(9) 1.2421(3) .3230(3)
C2 C -.0297(9) 1.2862(3) .2621(3)
C3 C -.2295(9) 1.2498(3) .2398(3)
O3 O -.3548(7) 1.2889(3) .1799(2)
C4 C -.3130(9) 1.1682(3) .2764(3)
C5 C -.1948(8) 1.1238(3) .3360(3)
C6 C -.2713(8) 1.0328(3) .3694(3)
C7 C -.1430(8) .9774(3) .4131(3)
C8 C .0898(8) 1.0046(3) .4277(2)
O8 O .2149(6) .9658(2) .3617(2)
C9 C .1200(8) 1.1147(3) .4288(3)
C10 C .0052(8) 1.1606(3) .3601(3)
C11 C .0427(9) 1.1594(3) .5076(3)
C12 C .1470(10) 1.1141(4) .5810(3)
C13 C .1076(9) 1.0056(3) .5799(3)
C14 C .1929(8) .9635(3) .5018(2)
C15 C .2000(10) .8547(3) .5165(3)
C16 C .2870(10) .8494(4) .6024(3)
C17 C .2370(10) .9469(4) .6386(3)
O17 O .2948(9) .9726(3) .7037(2)
C18 C -.1320(10) .9835(4) .5996(3)
H1 H .217(9) 1.265(3) .341(3)
H2 H .030(10) 1.352(4) .235(3)
HO3 H -.293 1.346 .168
H4 H -.460(10) 1.138(4) .260(3)
H6 H -.417(9) 1.009(3) .349(3)
H7 H -.210(10) .900(4) .431(3)
HO8 H .183(8) .992(3) .319(3)
H9 H .301(8) 1.135(3) .423(3)
H11A H -.143(7) 1.156(3) .511(3)
H11B H .050(10) 1.248(5) .511(4)
H12A H .078(9) 1.155(4) .637(3)
H12B H .350(10) 1.134(5) .584(4)
H14 H .386(8) .986(3) .502(3)
H15A H .330(10) .819(4) .478(3)
H15B H .039(9) .821(3) .511(3)
H16A H .230(10) .787(4) .635(3)
H16B H .471(9) .844(4) .607(3)
H18A H -.29(2) 1.023(6) .555(5)
H18B H -.180(10) 1.008(4) .666(3)
H18C H -.160(10) .920(4) .604(3)

loop_
_geom_angle_atom_site_label_1
_geom_angle_atom_site_label_2
_geom_angle_atom_site_label_3
_geom_angle
_geom_angle_publ_flag
C2 C1 C10 121.7(5) yes
C1 C2 C3 119.1(5) yes
C2 C3 O3 123.5(5) yes
C2 C3 C4 120.6(5) yes
O3 C3 C4 115.9(5) yes
C3 C4 C5 119.4(5) yes
C4 C5 C6 119.7(5) yes
C4 C5 C10 120.7(4) yes
C6 C5 C10 119.5(4) yes
C5 C6 C7 121.6(5) yes
C6 C7 C8 120.8(5) yes
C7 C8 O8 106.7(4) yes
C7 C8 C9 111.5(4) yes
C7 C8 C14 116.1(4) yes
O8 C8 C9 108.4(4) yes
O8 C8 C14 105.4(4) yes
C9 C8 C14 108.3(4) yes
C8 C9 C10 110.9(4) yes
C8 C9 C11 112.1(4) yes
C10 C9 C11 110.1(4) yes
C1 C10 C5 118.6(5) yes
C1 C10 C9 122.3(5) yes
C5 C10 C9 118.9(4) yes
C9 C11 C12 113.4(4) yes
C11 C12 C13 109.3(5) yes
C12 C13 C14 109.5(4) yes
C12 C13 C17 116.2(5) yes
C12 C13 C18 110.2(5) yes
C14 C13 C17 99.8(4) yes
C14 C13 C18 115.8(5) yes
C17 C13 C18 105.1(5) yes
C8 C14 C13 114.7(4) yes
C8 C14 C15 121.2(4) yes
C13 C14 C15 104.5(4) yes
C14 C15 C16 102.0(4) yes
C15 C16 C17 105.2(5) yes
C13 C17 C16 109.2(4) yes
C13 C17 O17 126.0(6) yes
C16 C17 O17 124.8(6) yes
C2 C1 H1 122.(3) no
C10 C1 H1 116.(3) no
C1 C2 H2 121.(3) no
C3 C2 H2 119.(3) no
C3 O3 HO3 105.8(5) no
C3 C4 H4 123.(3) no
C5 C4 H4 118.(3) no
C5 C6 H6 116.(3) no
C7 C6 H6 121.(3) no
C6 C7 H7 117.(3) no
C8 C7 H7 122.(3) no
C8 O8 HO8 112(4) no
C8 C9 H9 111(3) no
C10 C9 H9 107.(3) no
C11 C9 H9 106(3) no
C9 C11 H11A 109(3) no
C9 C11 H11B 116(4) no
C12 C11 H11A 111(3) no
C12 C11 H11B 110(4) no
C11 C12 H12A 107(3) no
C11 C12 H12B 110(4) no
C13 C12 H12A 116(3) no
C13 C12 H12B 112(3) no
C8 C14 H14 108(3) no
C13 C14 H14 104(3) no
C15 C14 H14 103(2) no
C14 C15 H15A 111(3) no
C14 C15 H15B 112(3) no
C16 C15 H15A 106(3) no
C16 C15 H15B 111(3) no
C15 C16 H16A 113(3) no
C15 C16 H16B 115(3) no
C17 C16 H16A 116(3) no
C17 C16 H16B 103(3) no
C13 C18 H18B 120(4) no
C13 C18 H18B 112(4) no
C13 C18 H18C 111(5) no

loop_
_geom_bond_atom_site_label_1
_geom_bond_atom_site_label_2
_geom_bond_distance
_geom_bond_publ_flag
C1 C2 1.388(7) yes
C1 C10 1.387(7) yes
C2 C3 1.389(8) yes
C3 O3 1.387(6) yes
C3 C4 1.398(7) yes
C4 C5 1.391(7) yes
C5 C6 1.470(6) yes
C5 C10 1.402(7) yes
C6 C7 1.333(7) yes
C7 C8 1.511(7) yes
C8 O8 1.461(6) yes
C8 C9 1.552(6) yes
C8 C14 1.518(6) yes
C9 C10 1.505(7) yes
C9 C11 1.545(7) yes
C11 C12 1.535(8) yes
C12 C13 1.538(7) yes
C13 C14 1.538(7) yes
C13 C17 1.517(7) yes
C13 C18 1.553(9) yes
C14 C15 1.542(7) yes
C15 C16 1.548(7) yes
C16 C17 1.527(8) yes
C17 O17 1.210(6) yes
C1 H1 0.94(6) no
C2 H2 1.10(6) no
O3 HO3 0.905(4) no
C4 H4 1.07(6) no
C6 H6 1.02(6) no
C7 H7 1.21(6) no
O8 HO8 0.84(5) no
C9 H9 1.16(6) no
C11 H11A 1.15(5) no
C11 H11B 1.25(8) no
C12 H12A 1.19(6) no
C12 H12B 1.27(8) no
C14 H14 1.23(5) no
C15 H15A 1.14(7) no
C15 H15B 1.11(6) no
C16 H16A 1.09(6) no
C16 H16B 1.14(6) no
C18 H18A 1.40(10) no
C18 H18B 1.21(7) no
C18 H18C 0.90(7) no

loop_
_geom_torsion_atom_site_label_1
_geom_torsion_atom_site_label_2
_geom_torsion_atom_site_label_3
_geom_torsion_atom_site_label_4
_geom_torsion
_geom_torsion_publ_flag
C10 C1 C2 C3 2.5(7) yes
C2 C1 C10 C5 -1.4(7) yes
C2 C1 C10 C9 -176.9(4) yes
C1 C2 C3 O3 179.8(4) yes
C1 C2 C3 C4 -2.0(7) yes
C2 C3 C4 C5 0.4(7) yes
O3 C3 C4 C5 178.8(4) yes
C3 C4 C5 C6 -174.0(4) yes
C3 C4 C5 C10 0.7(7) yes
C4 C5 C6 C7 164.9(5) yes
C10 C5 C6 C7 -9.9(7) yes
C4 C5 C10 C1 -0.3(7) yes
C4 C5 C10 C9 175.5(4) yes
C6 C5 C10 C1 174.5(4) yes
C6 C5 C10 C9 -9.7(6) yes
C5 C6 C7 C8 -2.1(7) yes
C6 C7 C8 O8 -87.4(5) yes
C6 C7 C8 C9 30.8(6) yes
C6 C7 C8 C14 155.5(4) yes
C7 C8 C9 C10 -46.4(5) yes
C7 C8 C9 C11 77.2(5) yes
O8 C8 C9 C10 70.8(5) yes
O8 C8 C9 C11 -165.6(4) yes
C14 C8 C9 C10 -175.3(4) yes
C14 C8 C9 C11 -51.8(5) yes
C7 C8 C14 C13 70.3(5) yes
C7 C8 C14 C15 56.6(6) yes
O8 C8 C14 c13 171.9(4) yes
O8 C8 C14 C15 -61.2(5) yes
C9 C8 C14 C13 56.1(5) yes
C9 C8 C14 C15 -177.0(4) yes
C8 C9 C10 C1 -146.8(4) yes
C8 C9 C10 C5 37.6(6) yes
C11 C9 C10 C1 88.5(6) yes
C11 C9 C10 C5 -87.1(5) yes
C8 C9 C11 C12 54.2(6) yes
C10 C9 C11 C12 178.1(4) yes
C9 C11 C12 C13 -55.3(6) yes
C11 C12 C13 C14 55.7(6) yes
C11 C12 C13 C17 167.9(4) yes
C11 C12 C13 C18 -72.8(5) yes
C12 C13 C14 C8 -59.3(5) yes
C12 C13 C14 C15 165.6(4) yes
C17 C13 C14 C8 178.2(4) yes
C17 C13 C14 C15 43.1(5) yes
C18 C13 C14 C8 66.0(5) yes
C18 C13 C14 C15 -69.1(5) yes
C12 C13 C17 C16 -147.0(5) yes
C12 C13 C17 O17 32.6(8) yes
C14 C13 C17 C16 -29.4(5) yes
C14 C13 C17 O17 150.2(6) yes
C18 C13 C17 C16 90.9(5) yes
C18 C13 C17 O17 -89.5(7) yes
C8 C14 C15 C16 -172.1(4) yes
C13 C14 C15 C16 -40.7(5) yes
C14 C15 C16 C17 21.5(6) yes
C15 C16 C17 C13 5.1(6) yes
C15 C16 C17 O17 -174.5(6) yes
